data_7235013
loop_
_publ_author_name
'Lin Sun'
'Sheng Zhang'
'Sanping Chen'
'Bing Yin'
'Yichen Sun'
'Zhenxing Wang'
'Zhongwen Ouyang'
'Jianlin Ren'
'Wenyuan Wang'
'Qing Wei'
'Gang Xie'
'Shengli Gao'

_publ_section_title
;
 A two-dimensional cobalt(ii) network with a remarkable positive axial
 anisotropy parameter exhibiting field-induced single-ion magnet behavior
;
_journal_name_full 'Journal of Materials Chemistry C'
_journal_page_first 7798
_journal_page_last 7808
_journal_paper_doi 10.1039/C6TC02234K
_journal_volume 4
_journal_year 2016
_chemical_formula_sum 'C26 H22 N12 Ni O2 S2'
_chemical_formula_weight 657.39
_space_group_IT_number 29
_space_group_name_Hall 'P 2c -2ac'
_space_group_name_H-M_alt 'P c a 21'
_symmetry_cell_setting orthorhombic
_symmetry_space_group_name_H-M 'P c a 21'
_atom_sites_solution_hydrogens geom
_atom_sites_solution_primary direct
_atom_sites_solution_secondary difmap
_cell_angle_alpha 90.00
_cell_angle_beta 90.00
_cell_angle_gamma 90.00
_cell_formula_units_Z 4
_cell_length_a 17.199(2)
_cell_length_b 9.8597(13)
_cell_length_c 16.463(2)
_cell_measurement_reflns_used 3377
_cell_measurement_temperature 296(2)
_cell_measurement_theta_max 24.05
_cell_measurement_theta_min 2.37
_cell_volume 2791.7(6)
_computing_structure_refinement 'SHELXL-97 (Sheldrick, 2008)'
_computing_structure_solution 'SHELXS-97 (Sheldrick, 2008)'
_diffrn_ambient_temperature 296(2)
_diffrn_measured_fraction_theta_full 0.999
_diffrn_measured_fraction_theta_max 0.999
_diffrn_measurement_device_type 'Bruker APEX-II CCD'
_diffrn_radiation_monochromator graphite
_diffrn_radiation_source 'fine-focus sealed tube'
_diffrn_radiation_type MoK\a
_diffrn_radiation_wavelength 0.71073
_diffrn_reflns_av_R_equivalents 0.0387
_diffrn_reflns_av_sigmaI/netI 0.0521
_diffrn_reflns_limit_h_max 18
_diffrn_reflns_limit_h_min -21
_diffrn_reflns_limit_k_max 12
_diffrn_reflns_limit_k_min -9
_diffrn_reflns_limit_l_max 20
_diffrn_reflns_limit_l_min -20
_diffrn_reflns_number 14259
_diffrn_reflns_theta_full 26.09
_diffrn_reflns_theta_max 26.09
_diffrn_reflns_theta_min 2.07
_exptl_absorpt_coefficient_mu 0.895
_exptl_crystal_colour blue
_exptl_crystal_density_diffrn 1.564
_exptl_crystal_density_method 'not measured'
_exptl_crystal_description block
_exptl_crystal_F_000 1352
_refine_diff_density_max 0.467
_refine_diff_density_min -0.697
_refine_diff_density_rms 0.077
_refine_ls_abs_structure_details 'Flack H D (1983), Acta Cryst. A39, 876-881'
_refine_ls_abs_structure_Flack 0.08(2)
_refine_ls_extinction_method none
_refine_ls_goodness_of_fit_ref 1.049
_refine_ls_hydrogen_treatment mixed
_refine_ls_matrix_type full
_refine_ls_number_parameters 393
_refine_ls_number_reflns 5424
_refine_ls_number_restraints 2
_refine_ls_restrained_S_all 1.049
_refine_ls_R_factor_all 0.0605
_refine_ls_R_factor_gt 0.0460
_refine_ls_shift/su_max 0.000
_refine_ls_shift/su_mean 0.000
_refine_ls_structure_factor_coef Fsqd
_refine_ls_weighting_details 'calc w=1/[\s^2^(Fo^2^)+(0.0631P)^2^+1.4326P] where P=(Fo^2^+2Fc^2^)/3'
_refine_ls_weighting_scheme calc
_refine_ls_wR_factor_gt 0.1173
_refine_ls_wR_factor_ref 0.1279
_reflns_number_gt 4431
_reflns_number_total 5424
_reflns_threshold_expression >2sigma(I)
_cod_data_source_file J-Mater-Chem-C-2016-4-7798.cif
_cod_data_source_block xb8999
_cod_original_cell_volume 2791.8(7)
_cod_original_sg_symbol_H-M 'Pca2(1) '
_cod_database_code 7235013

loop_
_symmetry_equiv_pos_as_xyz
'x, y, z'
'-x, -y, z+1/2'
'x+1/2, -y, z'
'-x+1/2, y, z+1/2'

loop_
_atom_site_label
_atom_site_type_symbol
_atom_site_fract_x
_atom_site_fract_y
_atom_site_fract_z
_atom_site_U_iso_or_equiv
_atom_site_adp_type
_atom_site_occupancy
_atom_site_symmetry_multiplicity
_atom_site_calc_flag
_atom_site_refinement_flags
_atom_site_disorder_assembly
_atom_site_disorder_group
C1 C 0.1262(3) 0.3921(5) 0.5584(3) 0.0368(11) Uani 1 1 d . . .
H1 H 0.1795 0.4075 0.5586 0.044 Uiso 1 1 calc R . .
C2 C 0.0830(3) 0.4512(5) 0.4980(3) 0.0391(11) Uani 1 1 d . . .
H2 H 0.1064 0.5048 0.4584 0.047 Uiso 1 1 calc R . .
C3 C 0.0032(3) 0.4286(5) 0.4977(3) 0.0373(11) Uani 1 1 d . . .
H3 H -0.0278 0.4674 0.4576 0.045 Uiso 1 1 calc R . .
C4 C -0.0298(2) 0.3484(5) 0.5571(3) 0.0343(10) Uani 1 1 d . . .
C5 C 0.0187(3) 0.2930(5) 0.6164(3) 0.0345(10) Uani 1 1 d . . .
H5 H -0.0035 0.2399 0.6569 0.041 Uiso 1 1 calc R . .
C6 C -0.1142(3) 0.3239(5) 0.5606(3) 0.0349(10) Uani 1 1 d . . .
C7 C -0.2276(3) 0.2507(4) 0.5823(3) 0.0335(10) Uani 1 1 d . . .
C8 C -0.2931(3) 0.1684(5) 0.6120(3) 0.0345(10) Uani 1 1 d . . .
C9 C -0.3693(3) 0.2174(5) 0.6057(3) 0.0417(12) Uani 1 1 d . . .
H9 H -0.3791 0.3004 0.5809 0.050 Uiso 1 1 calc R . .
C10 C -0.4287(3) 0.1422(5) 0.6364(4) 0.0476(13) Uani 1 1 d . . .
H10 H -0.4796 0.1739 0.6336 0.057 Uiso 1 1 calc R . .
C11 C -0.4129(3) 0.0183(5) 0.6717(3) 0.0399(11) Uani 1 1 d . . .
H11 H -0.4539 -0.0309 0.6938 0.048 Uiso 1 1 calc R . .
C12 C -0.2821(3) 0.0417(4) 0.6481(3) 0.0354(10) Uani 1 1 d . . .
H12 H -0.2317 0.0087 0.6532 0.042 Uiso 1 1 calc R . .
C13 C 0.2246(3) 0.1037(5) 0.8690(3) 0.0414(12) Uani 1 1 d . . .
H13 H 0.1718 0.0831 0.8689 0.050 Uiso 1 1 calc R . .
C14 C 0.2690(3) 0.0587(5) 0.9325(3) 0.0453(12) Uani 1 1 d . . .
H14 H 0.2459 0.0123 0.9754 0.054 Uiso 1 1 calc R . .
C15 C 0.3474(3) 0.0823(5) 0.9327(3) 0.0430(12) Uani 1 1 d . . .
H15 H 0.3784 0.0511 0.9750 0.052 Uiso 1 1 calc R . .
C16 C 0.3798(3) 0.1543(5) 0.8677(3) 0.0341(10) Uani 1 1 d . . .
C17 C 0.3303(3) 0.1975(5) 0.8067(3) 0.0365(11) Uani 1 1 d . . .
H17 H 0.3519 0.2443 0.7632 0.044 Uiso 1 1 calc R . .
C18 C 0.4634(3) 0.1798(5) 0.8625(3) 0.0350(10) Uani 1 1 d . . .
C19 C 0.5767(3) 0.2550(4) 0.8386(3) 0.0337(10) Uani 1 1 d . . .
C20 C 0.6414(3) 0.3391(5) 0.8096(3) 0.0345(10) Uani 1 1 d . . .
C21 C 0.7174(3) 0.2911(5) 0.8145(3) 0.0458(13) Uani 1 1 d . . .
H21 H 0.7278 0.2074 0.8382 0.055 Uiso 1 1 calc R . .
C22 C 0.7766(3) 0.3689(5) 0.7842(4) 0.0457(13) Uani 1 1 d . . .
H22 H 0.8275 0.3370 0.7854 0.055 Uiso 1 1 calc R . .
C23 C 0.7606(3) 0.4942(5) 0.7520(3) 0.0418(12) Uani 1 1 d . . .
H23 H 0.8015 0.5456 0.7317 0.050 Uiso 1 1 calc R . .
C24 C 0.6306(3) 0.4668(5) 0.7776(3) 0.0355(11) Uani 1 1 d . . .
H24 H 0.5803 0.5013 0.7757 0.043 Uiso 1 1 calc R . .
C25 C 0.0270(3) 0.2290(4) 0.8316(3) 0.0319(11) Uani 1 1 d . . .
C26 C 0.3158(3) 0.2594(4) 0.5899(4) 0.0358(12) Uani 1 1 d . . .
N1 N 0.0964(2) 0.3131(4) 0.6174(3) 0.0347(9) Uani 1 1 d . . .
N2 N -0.1658(2) 0.4078(4) 0.5273(3) 0.0427(10) Uani 1 1 d D . .
N3 N -0.2394(2) 0.3641(4) 0.5408(3) 0.0457(11) Uani 1 1 d . . .
N4 N -0.1509(2) 0.2208(4) 0.5969(3) 0.0363(9) Uani 1 1 d . . .
N5 N -0.3411(2) -0.0343(4) 0.6757(2) 0.0342(9) Uani 1 1 d . . .
N6 N 0.2537(2) 0.1765(4) 0.8063(2) 0.0340(9) Uani 1 1 d . . .
N7 N 0.4998(2) 0.2797(4) 0.8240(3) 0.0357(9) Uani 1 1 d . . .
N8 N 0.5165(2) 0.1007(4) 0.8994(3) 0.0417(10) Uani 1 1 d . . .
H8 H 0.5056 0.0306 0.9283 0.050 Uiso 1 1 calc R . .
N9 N 0.5902(2) 0.1468(4) 0.8850(3) 0.0431(10) Uani 1 1 d . . .
N10 N 0.6892(2) 0.5453(4) 0.7485(2) 0.0360(9) Uani 1 1 d . . .
N11 N 0.0813(2) 0.2306(4) 0.7889(3) 0.0383(10) Uani 1 1 d . . .
N12 N 0.2653(2) 0.2561(4) 0.6346(3) 0.0364(10) Uani 1 1 d . . .
Ni1 Ni 0.17383(3) 0.24397(6) 0.71281(5) 0.03077(15) Uani 1 1 d . . .
S1 S -0.04873(7) 0.22329(14) 0.89104(9) 0.0466(3) Uani 1 1 d . . .
S2 S 0.38834(9) 0.26609(15) 0.52434(9) 0.0540(4) Uani 1 1 d . . .
O2 O 0.9073(4) 0.0374(9) 0.7152(7) 0.180(4) Uani 1 1 d . . .
H2A H 0.9161 -0.0471 0.7200 0.270 Uiso 1 1 d R . .
H2C H 0.9277 0.0795 0.7548 0.270 Uiso 1 1 d R . .
O1 O 0.4411(4) 0.4532(8) 0.6971(6) 0.147(3) Uani 1 1 d . . .
H1A H 0.4368 0.5387 0.6921 0.220 Uiso 1 1 d R . .
H1B H 0.4661 0.4350 0.7402 0.220 Uiso 1 1 d R . .
H2N H -0.164(3) 0.481(4) 0.499(3) 0.068(19) Uiso 1 1 d D . .

loop_
_atom_site_aniso_label
_atom_site_aniso_U_11
_atom_site_aniso_U_22
_atom_site_aniso_U_33
_atom_site_aniso_U_23
_atom_site_aniso_U_13
_atom_site_aniso_U_12
C1 0.032(3) 0.032(2) 0.046(3) 0.002(2) 0.001(2) -0.0009(19)
C2 0.042(3) 0.035(2) 0.041(3) 0.006(2) 0.006(2) 0.003(2)
C3 0.040(3) 0.033(2) 0.038(3) 0.005(2) -0.004(2) 0.0072(19)
C4 0.029(2) 0.037(3) 0.036(2) -0.001(2) 0.000(2) -0.0002(18)
C5 0.031(2) 0.038(2) 0.035(2) 0.007(2) -0.002(2) -0.002(2)
C6 0.031(2) 0.037(3) 0.037(3) -0.003(2) -0.006(2) 0.0011(19)
C7 0.034(3) 0.032(2) 0.034(2) 0.0018(19) -0.004(2) 0.0021(18)
C8 0.035(2) 0.034(2) 0.034(2) -0.005(2) -0.003(2) 0.0017(19)
C9 0.033(3) 0.041(3) 0.051(3) 0.005(2) -0.006(2) 0.001(2)
C10 0.027(3) 0.048(3) 0.068(4) 0.002(3) -0.008(2) 0.006(2)
C11 0.030(2) 0.044(3) 0.046(3) -0.002(2) 0.001(2) 0.000(2)
C12 0.030(2) 0.035(3) 0.041(3) -0.002(2) -0.001(2) -0.0012(19)
C13 0.032(2) 0.044(3) 0.049(3) 0.006(2) 0.003(2) -0.002(2)
C14 0.037(3) 0.055(3) 0.043(3) 0.011(3) 0.001(2) 0.000(2)
C15 0.036(3) 0.051(3) 0.042(3) 0.001(2) -0.003(2) 0.003(2)
C16 0.032(2) 0.035(2) 0.036(2) -0.003(2) -0.0012(19) 0.0027(19)
C17 0.034(3) 0.034(3) 0.041(3) 0.002(2) 0.004(2) -0.004(2)
C18 0.034(2) 0.035(2) 0.036(2) -0.001(2) -0.002(2) 0.000(2)
C19 0.031(2) 0.035(3) 0.036(2) -0.003(2) -0.003(2) -0.0011(18)
C20 0.031(2) 0.038(3) 0.035(2) -0.003(2) -0.003(2) -0.001(2)
C21 0.042(3) 0.038(3) 0.058(3) 0.009(2) -0.005(3) 0.007(2)
C22 0.022(2) 0.050(3) 0.065(3) 0.007(3) 0.003(2) 0.006(2)
C23 0.026(2) 0.048(3) 0.052(3) 0.000(2) 0.005(2) -0.003(2)
C24 0.023(2) 0.039(3) 0.045(3) 0.001(2) -0.0037(19) 0.0024(19)
C25 0.033(3) 0.031(2) 0.031(2) 0.002(2) -0.003(2) 0.0011(19)
C26 0.030(3) 0.031(3) 0.047(3) -0.001(2) -0.001(2) -0.0005(19)
N1 0.031(2) 0.035(2) 0.038(2) 0.0051(18) -0.0027(18) 0.0011(17)
N2 0.036(2) 0.033(2) 0.059(3) 0.013(2) -0.001(2) 0.0029(18)
N3 0.032(2) 0.044(2) 0.061(3) 0.009(2) -0.005(2) 0.0013(18)
N4 0.029(2) 0.037(2) 0.043(2) 0.0049(18) -0.0041(18) -0.0015(16)
N5 0.0278(19) 0.037(2) 0.037(2) -0.0022(17) -0.0015(17) -0.0003(16)
N6 0.0264(19) 0.038(2) 0.038(2) 0.0020(18) 0.0026(16) -0.0011(18)
N7 0.030(2) 0.037(2) 0.041(2) -0.0025(18) -0.0009(17) 0.0045(16)
N8 0.028(2) 0.041(2) 0.056(3) 0.011(2) -0.001(2) -0.0008(17)
N9 0.032(2) 0.043(2) 0.054(3) 0.009(2) -0.001(2) -0.0006(17)
N10 0.030(2) 0.037(2) 0.041(2) 0.0011(18) 0.0008(18) 0.0018(16)
N11 0.034(2) 0.044(2) 0.036(2) 0.0003(19) 0.0040(19) -0.0001(17)
N12 0.025(2) 0.043(2) 0.042(2) 0.0012(18) 0.0044(19) 0.0001(15)
Ni1 0.0231(2) 0.0350(3) 0.0342(3) 0.0018(2) 0.0024(2) -0.00072(19)
S1 0.0331(6) 0.0540(8) 0.0528(8) -0.0002(7) 0.0130(6) 0.0057(5)
S2 0.0440(8) 0.0595(9) 0.0585(9) -0.0057(7) 0.0214(7) -0.0050(6)
O2 0.150(6) 0.165(7) 0.225(10) 0.080(8) -0.070(7) -0.043(5)
O1 0.112(5) 0.151(6) 0.178(8) 0.041(6) -0.018(5) -0.020(4)

loop_
_atom_type_symbol
_atom_type_description
_atom_type_scat_dispersion_real
_atom_type_scat_dispersion_imag
_atom_type_scat_source
C C 0.0033 0.0016 'International Tables Vol C Tables 4.2.6.8 and 6.1.1.4'
H H 0.0000 0.0000 'International Tables Vol C Tables 4.2.6.8 and 6.1.1.4'
N N 0.0061 0.0033 'International Tables Vol C Tables 4.2.6.8 and 6.1.1.4'
O O 0.0106 0.0060 'International Tables Vol C Tables 4.2.6.8 and 6.1.1.4'
Ni Ni 0.3393 1.1124 'International Tables Vol C Tables 4.2.6.8 and 6.1.1.4'
S S 0.1246 0.1234 'International Tables Vol C Tables 4.2.6.8 and 6.1.1.4'

loop_
_geom_angle_atom_site_label_1
_geom_angle_atom_site_label_2
_geom_angle_atom_site_label_3
_geom_angle
_geom_angle_site_symmetry_1
_geom_angle_site_symmetry_3
N1 C1 C2 124.3(4) . .
C1 C2 C3 118.0(4) . .
C4 C3 C2 119.6(4) . .
C3 C4 C5 118.4(4) . .
C3 C4 C6 121.7(4) . .
C5 C4 C6 119.8(4) . .
N1 C5 C4 122.8(4) . .
N4 C6 N2 109.9(4) . .
N4 C6 C4 127.4(4) . .
N2 C6 C4 122.7(4) . .
N3 C7 N4 114.7(4) . .
N3 C7 C8 121.2(4) . .
N4 C7 C8 124.1(4) . .
C12 C8 C9 117.9(4) . .
C12 C8 C7 122.0(4) . .
C9 C8 C7 120.1(4) . .
C10 C9 C8 119.2(5) . .
C9 C10 C11 119.4(4) . .
N5 C11 C10 123.0(5) . .
N5 C12 C8 122.8(4) . .
N6 C13 C14 123.2(4) . .
C15 C14 C13 119.7(5) . .
C14 C15 C16 118.6(5) . .
C17 C16 C15 117.7(4) . .
C17 C16 C18 120.6(4) . .
C15 C16 C18 121.7(4) . .
N6 C17 C16 124.3(5) . .
N7 C18 N8 108.9(4) . .
N7 C18 C16 128.3(4) . .
N8 C18 C16 122.8(4) . .
N9 C19 N7 114.3(4) . .
N9 C19 C20 120.5(4) . .
N7 C19 C20 125.1(4) . .
C24 C20 C21 117.4(4) . .
C24 C20 C19 122.6(4) . .
C21 C20 C19 120.0(4) . .
C22 C21 C20 119.1(5) . .
C23 C22 C21 119.7(4) . .
N10 C23 C22 123.0(5) . .
N10 C24 C20 123.7(4) . .
N11 C25 S1 178.8(4) . .
N12 C26 S2 179.1(5) . .
C1 N1 C5 116.9(4) . .
C1 N1 Ni1 118.1(3) . .
C5 N1 Ni1 124.8(3) . .
C6 N2 N3 111.0(4) . .
C7 N3 N2 102.1(4) . .
C6 N4 C7 102.3(4) . .
C11 N5 C12 117.7(4) . .
C11 N5 Ni1 119.4(3) . 3_455
C12 N5 Ni1 122.6(3) . 3_455
C17 N6 C13 116.4(4) . .
C17 N6 Ni1 125.6(3) . .
C13 N6 Ni1 118.0(3) . .
C18 N7 C19 103.9(4) . .
C18 N8 N9 111.0(4) . .
C19 N9 N8 101.9(4) . .
C23 N10 C24 117.0(4) . .
C23 N10 Ni1 119.1(3) . 3_565
C24 N10 Ni1 123.3(3) . 3_565
C25 N11 Ni1 176.8(4) . .
C26 N12 Ni1 178.0(4) . .
N11 Ni1 N12 178.8(2) . .
N11 Ni1 N6 92.20(16) . .
N12 Ni1 N6 88.74(16) . .
N11 Ni1 N5 91.10(16) . 3
N12 Ni1 N5 88.24(15) . 3
N6 Ni1 N5 89.00(14) . 3
N11 Ni1 N1 89.20(17) . .
N12 Ni1 N1 89.86(16) . .
N6 Ni1 N1 178.56(16) . .
N5 Ni1 N1 91.32(15) 3 .
N11 Ni1 N10 89.47(16) . 3_465
N12 Ni1 N10 91.18(15) . 3_465
N6 Ni1 N10 91.38(15) . 3_465
N5 Ni1 N10 179.30(18) 3 3_465
N1 Ni1 N10 88.29(15) . 3_465

loop_
_geom_bond_atom_site_label_1
_geom_bond_atom_site_label_2
_geom_bond_distance
_geom_bond_site_symmetry_2
C1 N1 1.346(6) .
C1 C2 1.372(7) .
C2 C3 1.391(7) .
C3 C4 1.380(6) .
C4 C5 1.394(6) .
C4 C6 1.472(6) .
C5 N1 1.351(6) .
C6 N4 1.338(6) .
C6 N2 1.331(6) .
C7 N3 1.327(6) .
C7 N4 1.373(6) .
C7 C8 1.472(6) .
C8 C12 1.396(6) .
C8 C9 1.400(6) .
C9 C10 1.360(7) .
C10 C11 1.380(7) .
C11 N5 1.340(6) .
C12 N5 1.341(6) .
C13 N6 1.354(6) .
C13 C14 1.369(7) .
C14 C15 1.368(7) .
C15 C16 1.400(7) .
C16 C17 1.384(7) .
C16 C18 1.461(6) .
C17 N6 1.334(6) .
C18 N7 1.328(6) .
C18 N8 1.347(6) .
C19 N9 1.331(6) .
C19 N7 1.367(6) .
C19 C20 1.468(6) .
C20 C24 1.378(7) .
C20 C21 1.392(7) .
C21 C22 1.369(7) .
C22 C23 1.372(7) .
C23 N10 1.327(6) .
C24 N10 1.357(6) .
C25 N11 1.169(6) .
C25 S1 1.630(5) .
C26 N12 1.139(6) .
C26 S2 1.651(5) .
N1 Ni1 2.170(4) .
N2 N3 1.355(6) .
N5 Ni1 2.171(4) 3_455
N6 Ni1 2.167(4) .
N8 N9 1.366(5) .
N10 Ni1 2.176(4) 3_565
N11 Ni1 2.030(4) .
N12 Ni1 2.036(4) .
Ni1 N5 2.171(4) 3
Ni1 N10 2.176(4) 3_465

loop_
_geom_hbond_atom_site_label_D
_geom_hbond_atom_site_label_H
_geom_hbond_atom_site_label_A
_geom_hbond_distance_DH
_geom_hbond_distance_HA
_geom_hbond_distance_DA
_geom_hbond_angle_DHA
_geom_hbond_site_symmetry_A
O1 H1B N7 0.85 2.14 2.884(9) 145.8 .
O2 H2C S1 0.85 2.68 3.509(11) 164.3 1_655
N8 H8 S1 0.86 2.74 3.389(4) 133.3 3
C24 H24 N11 0.93 2.65 3.107(6) 110.8 3_565
C23 H23 O1 0.93 2.47 3.275(8) 145.3 3_565
C23 H23 N12 0.93 2.60 3.132(7) 116.7 3_565
C22 H22 S1 0.93 2.97 3.765(5) 144.6 1_655
C17 H17 N12 0.93 2.59 3.101(7) 115.0 .
C13 H13 N11 0.93 2.50 3.062(6) 118.8 .
C13 H13 N9 0.93 2.68 3.393(6) 134.0 3_455
C12 H12 O2 0.93 2.61 3.440(9) 148.2 1_455
C11 H11 O2 0.93 2.41 3.222(10) 145.1 3_355
C11 H11 N11 0.93 2.59 3.124(7) 117.2 3_455
C5 H5 N11 0.93 2.62 3.100(7) 112.8 .
C1 H1 N12 0.93 2.44 3.015(6) 119.9 .
C1 H1 N3 0.93 2.67 3.349(6) 130.9 3_565
O1 H1B N7 0.85 2.14 2.884(9) 145.8 .
O2 H2C S1 0.85 2.68 3.509(11) 164.3 1_655
N8 H8 S1 0.86 2.74 3.389(4) 133.3 3
C24 H24 N11 0.93 2.65 3.107(6) 110.8 3_565
C23 H23 O1 0.93 2.47 3.275(8) 145.3 3_565
C23 H23 N12 0.93 2.60 3.132(7) 116.7 3_565
C22 H22 S1 0.93 2.97 3.765(5) 144.6 1_655
C17 H17 N12 0.93 2.59 3.101(7) 115.0 .
C13 H13 N11 0.93 2.50 3.062(6) 118.8 .
C13 H13 N9 0.93 2.68 3.393(6) 134.0 3_455
C12 H12 O2 0.93 2.61 3.440(9) 148.2 1_455
C11 H11 O2 0.93 2.41 3.222(10) 145.1 3_355
C11 H11 N11 0.93 2.59 3.124(7) 117.2 3_455
C5 H5 N11 0.93 2.62 3.100(7) 112.8 .
C1 H1 N12 0.93 2.44 3.015(6) 119.9 .
C1 H1 N3 0.93 2.67 3.349(6) 130.9 3_565
O1 H1B N7 0.85 2.14 2.884(9) 145.8 .
O2 H2C S1 0.85 2.68 3.509(11) 164.3 1_655
N8 H8 S1 0.86 2.74 3.389(4) 133.3 3
C24 H24 N11 0.93 2.65 3.107(6) 110.8 3_565
C23 H23 O1 0.93 2.47 3.275(8) 145.3 3_565
C23 H23 N12 0.93 2.60 3.132(7) 116.7 3_565
C22 H22 S1 0.93 2.97 3.765(5) 144.6 1_655
C17 H17 N12 0.93 2.59 3.101(7) 115.0 .
C13 H13 N11 0.93 2.50 3.062(6) 118.8 .
C13 H13 N9 0.93 2.68 3.393(6) 134.0 3_455
C12 H12 O2 0.93 2.61 3.440(9) 148.2 1_455
C11 H11 O2 0.93 2.41 3.222(10) 145.1 3_355
C11 H11 N11 0.93 2.59 3.124(7) 117.2 3_455
C5 H5 N11 0.93 2.62 3.100(7) 112.8 .
C1 H1 N12 0.93 2.44 3.015(6) 119.9 .
C1 H1 N3 0.93 2.67 3.349(6) 130.9 3_565
C1 H1 N3 0.93 2.67 3.349(6) 130.9 3_565
C1 H1 N12 0.93 2.44 3.015(6) 119.9 .
C5 H5 N11 0.93 2.62 3.100(7) 112.8 .
C11 H11 N11 0.93 2.59 3.124(7) 117.2 3_455
C11 H11 O2 0.93 2.41 3.222(10) 145.1 3_355
C12 H12 O2 0.93 2.61 3.440(9) 148.2 1_455
C13 H13 N9 0.93 2.68 3.393(6) 134.0 3_455
C13 H13 N11 0.93 2.50 3.062(6) 118.8 .
C17 H17 N12 0.93 2.59 3.101(7) 115.0 .
C22 H22 S1 0.93 2.97 3.765(5) 144.6 1_655
C23 H23 N12 0.93 2.60 3.132(7) 116.7 3_565
C23 H23 O1 0.93 2.47 3.275(8) 145.3 3_565
C24 H24 N11 0.93 2.65 3.107(6) 110.8 3_565
N8 H8 S1 0.86 2.74 3.389(4) 133.3 3
O2 H2C S1 0.85 2.68 3.509(11) 164.3 1_655
O1 H1B N7 0.85 2.14 2.884(9) 145.8 .
